data_2103874
loop_
_publ_author_name
'Melguizo, Manuel'
'Quesada, Antonio'
'Low, John N.'
'Glidewell, Christopher'

_publ_section_title
;
 Supramolecular structures of <i>N</i>^4^-substituted
 2,4-diamino-6-benzyloxy-5-nitrosopyrimidines
;
_journal_issue 2
_journal_name_full 'Acta Crystallographica Section B'
_journal_page_first 263
_journal_page_last 276
_journal_paper_doi 10.1107/S0108768103002477
_journal_volume 59
_journal_year 2003
_chemical_formula_moiety 'C16 H19 N5 O2, H2 O'
_chemical_formula_sum 'C16 H21 N5 O3'
_chemical_formula_weight 331.38
_chemical_name_systematic
;
2-Amino-6-benzyloxy-4-piperidino-5-nitrosopyrimidine monohydrate
;
_space_group_IT_number 14
_symmetry_cell_setting monoclinic
_symmetry_space_group_name_Hall '-P 2ybc'
_symmetry_space_group_name_H-M 'P 1 21/c 1'
_atom_sites_solution_hydrogens geom
_atom_sites_solution_primary direct
_atom_sites_solution_secondary difmap
_cell_angle_alpha 90.00
_cell_angle_beta 106.113(3)
_cell_angle_gamma 90.00
_cell_formula_units_Z 4
_cell_length_a 7.2557(4)
_cell_length_b 11.4692(7)
_cell_length_c 20.4417(15)
_cell_measurement_reflns_used 3658
_cell_measurement_temperature 120(2)
_cell_measurement_theta_max 27.43
_cell_measurement_theta_min 2.92
_cell_volume 1634.27(18)
_computing_cell_refinement 'DENZO-SMN (Otwinowski & Minor, 1997)'
_computing_data_collection 'Kappa-CCD server software (Nonius, 1997)'
_computing_data_reduction 'DENZO-SMN (Otwinowski & Minor, 1997)'
_computing_molecular_graphics 'PLATON (Spek, 2002)'
_computing_publication_material 'SHELXL-97 (Sheldrick, 1997a) and PRPKAPPA (Ferguson, 1999)'
_computing_structure_refinement 'SHELXL-97 (Sheldrick, 1997a)'
_computing_structure_solution 'SHELXS-97 (Sheldrick, 1997b)'
_diffrn_ambient_temperature 120(2)
_diffrn_measured_fraction_theta_full 0.979
_diffrn_measured_fraction_theta_max 0.979
_diffrn_measurement_device_type Kappa-CCD
_diffrn_measurement_method '\f scans, and \w scans with \k offsets'
_diffrn_radiation_monochromator graphite
_diffrn_radiation_source 'fine-focus sealed X-ray tube'
_diffrn_radiation_type 'Mo K\a'
_diffrn_radiation_wavelength 0.71073
_diffrn_reflns_av_R_equivalents 0.0944
_diffrn_reflns_av_sigmaI/netI 0.1105
_diffrn_reflns_limit_h_max 9
_diffrn_reflns_limit_h_min -9
_diffrn_reflns_limit_k_max 13
_diffrn_reflns_limit_k_min -14
_diffrn_reflns_limit_l_max 26
_diffrn_reflns_limit_l_min -26
_diffrn_reflns_number 14044
_diffrn_reflns_theta_full 27.43
_diffrn_reflns_theta_max 27.43
_diffrn_reflns_theta_min 2.92
_diffrn_standards_decay_% 0
_exptl_absorpt_coefficient_mu 0.096
_exptl_absorpt_correction_T_max 0.998
_exptl_absorpt_correction_T_min 0.956
_exptl_absorpt_correction_type multi-scan
_exptl_absorpt_process_details 'DENZO-SMN (Otwinowski & Minor, 1997)'
_exptl_crystal_colour purple
_exptl_crystal_density_diffrn 1.347
_exptl_crystal_density_method 'not measured'
_exptl_crystal_description plate
_exptl_crystal_F_000 704
_exptl_crystal_size_max 0.35
_exptl_crystal_size_mid 0.10
_exptl_crystal_size_min 0.02
_refine_diff_density_max 0.244
_refine_diff_density_min -0.322
_refine_ls_goodness_of_fit_ref 0.956
_refine_ls_hydrogen_treatment constr
_refine_ls_matrix_type full
_refine_ls_number_parameters 217
_refine_ls_number_reflns 3658
_refine_ls_number_restraints 0
_refine_ls_restrained_S_all 0.956
_refine_ls_R_factor_all 0.1344
_refine_ls_R_factor_gt 0.0577
_refine_ls_shift/su_max 0.000
_refine_ls_shift/su_mean 0.000
_refine_ls_structure_factor_coef Fsqd
_refine_ls_weighting_details 'w=1/[\s^2^(Fo^2^)+(0.0692P)^2^] where P=(Fo^2^+2Fc^2^)/3'
_refine_ls_weighting_scheme calc
_refine_ls_wR_factor_gt 0.1206
_refine_ls_wR_factor_ref 0.1462
_reflns_number_gt 1996
_reflns_number_total 3658
_reflns_threshold_expression >2\s(I)
_cod_data_source_file na0145.cif
_cod_data_source_block 8
_cod_depositor_comments
;
The following automatic conversions were performed:
'_exptl_absorpt_correction_type' value 'Multi-scan' changed to
'multi-scan' according to
'/home/saulius/struct/CIF-dictionaries/cif_core.dic' dictionary named
'cif_core.dic' version 2.4.1 from 2010-06-29.

Automatic conversion script
Id: cif_fix_enum 1527 2010-12-29 10:47:43Z saulius 

The following automatic conversions were performed:

'_exptl_absorpt_correction_type' value 'Multi-scan' changed to
'multi-scan' according to
/home/saulius/struct/CIF-dictionaries/cif_core.dic dictionary named
'cif_core.dic' version 2.4.1 from 2010-06-29.

Automatic conversion script
Id: cif_fix_values 1715 2011-07-08 13:25:40Z adriana 
;
_cod_original_sg_symbol_Hall '-P 2ybc '
_cod_original_sg_symbol_H-M 'P 21/c'
_cod_database_code 2103874
_cod_database_fobs_code 2103874

loop_
_symmetry_equiv_pos_as_xyz
'x, y, z'
'-x, y+1/2, -z+1/2'
'-x, -y, -z'
'x, -y-1/2, z-1/2'

loop_
_atom_site_label
_atom_site_fract_x
_atom_site_fract_y
_atom_site_fract_z
_atom_site_U_iso_or_equiv
_atom_site_adp_type
_atom_site_calc_flag
_atom_site_refinement_flags
_atom_site_occupancy
_atom_site_type_symbol
N1 0.7546(3) 0.11594(18) 0.19305(10) 0.0218(5) Uani d . 1 N
C2 0.6003(3) 0.0420(2) 0.17565(11) 0.0193(5) Uani d . 1 C
N2 0.4642(2) 0.06307(18) 0.20583(10) 0.0237(5) Uani d . 1 N
N3 0.5709(2) -0.04385(18) 0.12918(9) 0.0210(5) Uani d . 1 N
N4 0.6710(2) -0.13078(17) 0.04380(9) 0.0203(5) Uani d . 1 N
C4 0.7119(3) -0.0656(2) 0.09988(11) 0.0181(5) Uani d . 1 C
C41 0.4782(3) -0.1816(2) 0.01548(12) 0.0253(6) Uani d . 1 C
C42 0.4937(4) -0.3048(2) -0.00936(14) 0.0310(6) Uani d . 1 C
C43 0.6125(4) -0.3086(2) -0.06029(14) 0.0347(7) Uani d . 1 C
C44 0.8075(4) -0.2505(2) -0.03168(13) 0.0305(6) Uani d . 1 C
C45 0.7854(3) -0.1293(2) -0.00578(12) 0.0244(6) Uani d . 1 C
C5 0.9028(3) -0.0174(2) 0.13069(11) 0.0183(5) Uani d . 1 C
N5 1.0750(3) -0.06937(18) 0.14043(9) 0.0211(5) Uani d . 1 N
O5 1.0783(2) -0.17172(14) 0.11555(8) 0.0250(4) Uani d . 1 O
C6 0.9019(3) 0.0838(2) 0.17257(11) 0.0194(5) Uani d . 1 C
C61 1.0098(3) 0.3537(2) 0.20000(13) 0.0284(6) Uani d . 1 C
C62 0.8268(4) 0.3977(2) 0.19198(13) 0.0328(6) Uani d . 1 C
C63 0.7731(4) 0.5022(3) 0.15803(14) 0.0396(7) Uani d . 1 C
C64 0.9025(5) 0.5619(3) 0.13168(15) 0.0449(8) Uani d . 1 C
C65 1.0860(5) 0.5184(3) 0.13951(15) 0.0460(8) Uani d . 1 C
C66 1.1389(4) 0.4145(3) 0.17433(14) 0.0384(7) Uani d . 1 C
C67 1.0713(3) 0.2432(2) 0.23788(13) 0.0281(6) Uani d . 1 C
O6 1.0636(2) 0.14483(15) 0.19078(8) 0.0246(4) Uani d . 1 O
O1 0.5605(2) 0.24413(16) 0.31356(9) 0.0345(5) Uani d . 1 O
H2A 0.3582 0.0214 0.1952 0.028 Uiso calc R 1 H
H2B 0.4797 0.1188 0.2365 0.028 Uiso calc R 1 H
H41A 0.4041 -0.1329 -0.0228 0.030 Uiso calc R 1 H
H41B 0.4090 -0.1825 0.0510 0.030 Uiso calc R 1 H
H42A 0.3636 -0.3355 -0.0312 0.037 Uiso calc R 1 H
H42B 0.5540 -0.3555 0.0300 0.037 Uiso calc R 1 H
H43A 0.5419 -0.2684 -0.1027 0.042 Uiso calc R 1 H
H43B 0.6315 -0.3908 -0.0718 0.042 Uiso calc R 1 H
H44A 0.8868 -0.2984 0.0060 0.037 Uiso calc R 1 H
H44B 0.8745 -0.2459 -0.0677 0.037 Uiso calc R 1 H
H45A 0.9138 -0.0963 0.0161 0.029 Uiso calc R 1 H
H45B 0.7217 -0.0785 -0.0446 0.029 Uiso calc R 1 H
H62 0.7382 0.3561 0.2098 0.039 Uiso calc R 1 H
H63 0.6482 0.5328 0.1528 0.048 Uiso calc R 1 H
H64 0.8653 0.6332 0.1081 0.054 Uiso calc R 1 H
H65 1.1742 0.5593 0.1212 0.055 Uiso calc R 1 H
H66 1.2649 0.3849 0.1806 0.046 Uiso calc R 1 H
H67A 1.2039 0.2519 0.2676 0.034 Uiso calc R 1 H
H67B 0.9865 0.2266 0.2673 0.034 Uiso calc R 1 H
H1A 0.7023 0.2505 0.3341 0.041 Uiso d R 1 H
H1B 0.4960 0.3097 0.3307 0.041 Uiso d R 1 H

loop_
_atom_site_aniso_label
_atom_site_aniso_U_11
_atom_site_aniso_U_22
_atom_site_aniso_U_33
_atom_site_aniso_U_12
_atom_site_aniso_U_13
_atom_site_aniso_U_23
N1 0.0150(9) 0.0259(12) 0.0238(11) 0.0002(8) 0.0042(8) -0.0016(9)
C2 0.0147(11) 0.0229(14) 0.0196(12) 0.0031(10) 0.0034(9) 0.0025(10)
N2 0.0160(9) 0.0274(12) 0.0293(11) -0.0025(8) 0.0090(9) -0.0075(9)
N3 0.0170(9) 0.0246(12) 0.0221(11) 0.0002(8) 0.0065(8) -0.0013(9)
N4 0.0160(9) 0.0247(12) 0.0199(10) -0.0026(8) 0.0047(8) -0.0040(9)
C4 0.0153(11) 0.0190(13) 0.0197(12) 0.0014(9) 0.0042(9) 0.0036(10)
C41 0.0178(12) 0.0322(16) 0.0232(13) -0.0019(10) 0.0013(10) -0.0021(11)
C42 0.0305(14) 0.0302(16) 0.0315(15) -0.0056(11) 0.0074(11) -0.0048(12)
C43 0.0348(15) 0.0341(18) 0.0348(16) -0.0026(12) 0.0089(12) -0.0117(13)
C44 0.0319(13) 0.0352(17) 0.0262(14) 0.0003(12) 0.0110(11) -0.0039(12)
C45 0.0233(12) 0.0306(15) 0.0199(13) -0.0014(11) 0.0070(10) 0.0006(11)
C5 0.0135(11) 0.0236(14) 0.0177(12) 0.0001(9) 0.0038(9) 0.0027(10)
N5 0.0195(10) 0.0229(12) 0.0221(10) 0.0003(8) 0.0079(8) -0.0004(9)
O5 0.0236(8) 0.0215(10) 0.0297(10) 0.0031(7) 0.0071(7) -0.0042(8)
C6 0.0157(11) 0.0226(14) 0.0193(12) -0.0010(9) 0.0038(9) 0.0036(10)
C61 0.0299(13) 0.0279(15) 0.0292(14) -0.0073(11) 0.0116(11) -0.0103(12)
C62 0.0335(14) 0.0313(16) 0.0314(15) -0.0054(12) 0.0055(12) -0.0047(13)
C63 0.0438(16) 0.0340(18) 0.0365(16) 0.0016(13) 0.0035(13) -0.0031(14)
C64 0.065(2) 0.0322(18) 0.0349(16) -0.0062(15) 0.0086(15) -0.0001(14)
C65 0.063(2) 0.040(2) 0.0393(17) -0.0145(16) 0.0210(15) -0.0042(15)
C66 0.0399(16) 0.0402(19) 0.0389(16) -0.0101(14) 0.0171(13) -0.0107(14)
C67 0.0218(12) 0.0296(16) 0.0317(14) -0.0019(11) 0.0052(11) -0.0111(12)
O6 0.0162(8) 0.0248(10) 0.0334(10) -0.0027(7) 0.0080(7) -0.0081(8)
O1 0.0191(8) 0.0381(12) 0.0453(11) -0.0002(8) 0.0077(8) -0.0184(9)

loop_
_atom_type_symbol
_atom_type_description
_atom_type_scat_dispersion_real
_atom_type_scat_dispersion_imag
_atom_type_scat_source
C C 0.0033 0.0016 'International Tables Vol C Tables 4.2.6.8 and 6.1.1.4'
H H 0.0000 0.0000 'International Tables Vol C Tables 4.2.6.8 and 6.1.1.4'
N N 0.0061 0.0033 'International Tables Vol C Tables 4.2.6.8 and 6.1.1.4'
O O 0.0106 0.0060 'International Tables Vol C Tables 4.2.6.8 and 6.1.1.4'

loop_
_geom_angle_atom_site_label_1
_geom_angle_atom_site_label_2
_geom_angle_atom_site_label_3
_geom_angle
_geom_angle_publ_flag
C6 N1 C2 115.1(2) no
N2 C2 N3 118.1(2) no
N2 C2 N1 115.3(2) no
N3 C2 N1 126.52(19) no
C2 N2 H2A 120.0 no
C2 N2 H2B 120.0 no
H2A N2 H2B 120.0 no
C2 N3 C4 117.38(19) no
C4 N4 C41 121.30(18) no
C4 N4 C45 123.44(18) no
C41 N4 C45 112.75(18) no
N4 C4 N3 118.19(19) no
N4 C4 C5 122.81(19) no
N3 C4 C5 119.0(2) no
N4 C41 C42 110.41(19) no
N4 C41 H41A 109.6 no
C42 C41 H41A 109.6 no
N4 C41 H41B 109.6 no
C42 C41 H41B 109.6 no
H41A C41 H41B 108.1 no
C41 C42 C43 111.3(2) no
C41 C42 H42A 109.4 no
C43 C42 H42A 109.4 no
C41 C42 H42B 109.4 no
C43 C42 H42B 109.4 no
H42A C42 H42B 108.0 no
C42 C43 C44 111.4(2) no
C42 C43 H43A 109.3 no
C44 C43 H43A 109.3 no
C42 C43 H43B 109.3 no
C44 C43 H43B 109.3 no
H43A C43 H43B 108.0 no
C45 C44 C43 111.0(2) no
C45 C44 H44A 109.4 no
C43 C44 H44A 109.4 no
C45 C44 H44B 109.4 no
C43 C44 H44B 109.4 no
H44A C44 H44B 108.0 no
N4 C45 C44 111.3(2) no
N4 C45 H45A 109.4 no
C44 C45 H45A 109.4 no
N4 C45 H45B 109.4 no
C44 C45 H45B 109.4 no
H45A C45 H45B 108.0 no
N5 C5 C6 115.10(19) no
N5 C5 C4 128.7(2) no
C6 C5 C4 113.61(18) no
O5 N5 C5 117.68(18) no
N1 C6 O6 120.0(2) no
N1 C6 C5 123.8(2) no
O6 C6 C5 116.19(18) no
C66 C61 C62 119.9(3) no
C66 C61 C67 119.4(2) no
C62 C61 C67 120.7(2) no
C63 C62 C61 120.0(3) no
C63 C62 H62 120.0 no
C61 C62 H62 120.0 no
C62 C63 C64 119.7(3) no
C62 C63 H63 120.2 no
C64 C63 H63 120.2 no
C63 C64 C65 120.6(3) no
C63 C64 H64 119.7 no
C65 C64 H64 119.7 no
C66 C65 C64 119.2(3) no
C66 C65 H65 120.4 no
C64 C65 H65 120.4 no
C61 C66 C65 120.5(3) no
C61 C66 H66 119.7 no
C65 C66 H66 119.7 no
O6 C67 C61 111.1(2) no
O6 C67 H67A 109.4 no
C61 C67 H67A 109.4 no
O6 C67 H67B 109.4 no
C61 C67 H67B 109.4 no
H67A C67 H67B 108.0 no
C6 O6 C67 117.19(17) no
H1A O1 H1B 109.0 no

loop_
_geom_bond_atom_site_label_1
_geom_bond_atom_site_label_2
_geom_bond_distance
_geom_bond_publ_flag
N1 C6 1.305(3) no
N1 C2 1.371(3) no
C2 N2 1.324(3) no
C2 N3 1.343(3) no
N2 H2A 0.88 no
N2 H2B 0.88 no
N3 C4 1.345(3) no
N4 C4 1.331(3) no
N4 C41 1.477(3) no
N4 C45 1.477(3) no
C4 C5 1.461(3) no
C41 C42 1.517(4) no
C41 H41A 0.99 no
C41 H41B 0.99 no
C42 C43 1.525(4) no
C42 H42A 0.99 no
C42 H42B 0.99 no
C43 C44 1.526(4) no
C43 H43A 0.99 no
C43 H43B 0.99 no
C44 C45 1.512(4) no
C44 H44A 0.99 no
C44 H44B 0.99 no
C45 H45A 0.99 no
C45 H45B 0.99 no
C5 N5 1.348(3) no
C5 C6 1.443(3) no
N5 O5 1.282(2) no
C6 O6 1.328(3) no
C61 C66 1.383(4) no
C61 C62 1.387(4) no
C61 C67 1.488(4) no
C62 C63 1.386(4) no
C62 H62 0.95 no
C63 C64 1.386(4) no
C63 H63 0.95 no
C64 C65 1.389(4) no
C64 H64 0.95 no
C65 C66 1.386(4) no
C65 H65 0.95 no
C66 H66 0.95 no
C67 O6 1.474(3) no
C67 H67A 0.99 no
C67 H67B 0.99 no
O1 H1A 1.00 no
O1 H1B 1.00 no

loop_
_geom_hbond_atom_site_label_D
_geom_hbond_atom_site_label_H
_geom_hbond_atom_site_label_A
_geom_hbond_site_symmetry_A
_geom_hbond_distance_DH
_geom_hbond_distance_HA
_geom_hbond_distance_DA
_geom_hbond_angle_DHA
_geom_hbond_publ_flag
N2 H2A N5 1_455 0.88 2.30 3.158(3) 165 y
N2 H2B O1 . 0.88 2.09 2.966(3) 171 y
O1 H1A O5 2_755 1.00 1.87 2.791(2) 153 y
O1 H1B N3 2_655 1.00 1.99 2.968(3) 167 y

loop_
_geom_torsion_atom_site_label_1
_geom_torsion_atom_site_label_2
_geom_torsion_atom_site_label_3
_geom_torsion_atom_site_label_4
_geom_torsion
_geom_torsion_publ_flag
C6 N1 C2 N2 168.9(2) no
C6 N1 C2 N3 -14.8(3) no
N2 C2 N3 C4 -178.8(2) no
N1 C2 N3 C4 5.1(3) no
C41 N4 C4 N3 -2.1(3) no
C45 N4 C4 N3 158.6(2) no
C41 N4 C4 C5 177.8(2) no
C45 N4 C4 C5 -21.5(3) no
C2 N3 C4 N4 -165.3(2) no
C2 N3 C4 C5 14.8(3) no
C4 N4 C41 C42 -139.7(2) no
C45 N4 C41 C42 57.7(3) no
N4 C41 C42 C43 -55.0(3) no
C41 C42 C43 C44 53.1(3) no
C42 C43 C44 C45 -52.3(3) no
C4 N4 C45 C44 140.2(2) no
C41 N4 C45 C44 -57.6(3) no
C43 C44 C45 N4 54.1(3) no
N4 C4 C5 N5 -42.6(3) no
N3 C4 C5 N5 137.3(2) no
N4 C4 C5 C6 156.9(2) no
N3 C4 C5 C6 -23.2(3) no
C6 C5 N5 O5 166.00(19) no
C4 C5 N5 O5 5.8(3) no
C2 N1 C6 O6 -175.3(2) no
C2 N1 C6 C5 4.1(3) no
N5 C5 C6 N1 -149.7(2) no
C4 C5 C6 N1 13.5(3) no
N5 C5 C6 O6 29.6(3) no
C4 C5 C6 O6 -167.10(19) no
C66 C61 C62 C63 0.3(4) no
C67 C61 C62 C63 178.4(2) no
C61 C62 C63 C64 0.5(4) no
C62 C63 C64 C65 -0.6(4) no
C63 C64 C65 C66 -0.3(4) no
C62 C61 C66 C65 -1.1(4) no
C67 C61 C66 C65 -179.3(2) no
C64 C65 C66 C61 1.1(4) no
C66 C61 C67 O6 -80.7(3) no
C62 C61 C67 O6 101.2(3) no
N1 C6 O6 C67 4.0(3) no
C5 C6 O6 C67 -175.37(19) no
C61 C67 O6 C6 -91.7(2) no

loop_
_cod_related_entry_id
_cod_related_entry_database
_cod_related_entry_code
1 ChemSpider 21140338
